data_4123362
loop_
_publ_author_name
'Braunschweig, Holger'
'Damme, Alexander'
'Demeshko, Serhiy'
'D\"uck, Klaus'
'Kramer, Thomas'
'Krummenacher, Ivo'
'Meyer, Franc'
'Radacki, Krzysztof'
'Stellwag-Konertz, Sascha'
'Whittell, George R.'

_publ_section_title
;
 A paramagnetic heterobimetallic polymer: synthesis, reactivity, and
 ring-opening polymerization of tin-bridged homo- and heteroleptic
 vanadoarenophanes.
;
_journal_issue 4
_journal_name_full 'Journal of the American Chemical Society'
_journal_page_first 1492
_journal_page_last 1500
_journal_paper_doi 10.1021/ja510884h
_journal_volume 137
_journal_year 2015
_chemical_formula_moiety 'C20 H28 Sn V'
_chemical_formula_sum 'C20 H28 Sn V'
_chemical_formula_weight 438.05
_chemical_name_common
;
?
;
_chemical_name_systematic
; 
?
;
_space_group_IT_number 15
_symmetry_cell_setting monoclinic
_symmetry_space_group_name_Hall '-C 2yc'
_symmetry_space_group_name_H-M 'C 1 2/c 1'
_atom_sites_solution_hydrogens geom
_atom_sites_solution_primary direct
_atom_sites_solution_secondary difmap
_audit_creation_method SHELXL-97
_cell_angle_alpha 90.00
_cell_angle_beta 107.849(4)
_cell_angle_gamma 90.00
_cell_formula_units_Z 4
_cell_length_a 12.5094(12)
_cell_length_b 9.8617(9)
_cell_length_c 15.3826(15)
_cell_measurement_reflns_used 7704
_cell_measurement_temperature 108(2)
_cell_measurement_theta_max 28.22
_cell_measurement_theta_min 2.68
_cell_volume 1806.3(3)
_computing_cell_refinement 'Saint+ ver. 7.68A (Bruker AXS)'
_computing_data_collection 'APEX2 ver. 2010.3 (Bruker AXS)'
_computing_data_reduction 'Saint+ ver. 7.68A (Bruker AXS)'
_computing_molecular_graphics 'XP ver. 5.1 (Bruker AXS, 1998)'
_computing_publication_material 'SHELXL-97 (Sheldrick, 2008)'
_computing_structure_refinement 'SHELXL-97 (Sheldrick, 1997)'
_computing_structure_solution 'SHELXS-97 (Sheldrick, 1990)'
_diffrn_ambient_temperature 108(2)
_diffrn_detector_area_resol_mean 8.333
_diffrn_measured_fraction_theta_full 1.000
_diffrn_measured_fraction_theta_max 0.981
_diffrn_measurement_device_type 'Bruker X8-APEX II'
_diffrn_measurement_method '\f and \w scans'
_diffrn_radiation_monochromator 'multi-layer mirror'
_diffrn_radiation_source 'rotating anode'
_diffrn_radiation_type MoK\a
_diffrn_radiation_wavelength 0.71073
_diffrn_reflns_av_R_equivalents 0.0305
_diffrn_reflns_av_sigmaI/netI 0.0116
_diffrn_reflns_limit_h_max 16
_diffrn_reflns_limit_h_min -16
_diffrn_reflns_limit_k_max 13
_diffrn_reflns_limit_k_min -13
_diffrn_reflns_limit_l_max 20
_diffrn_reflns_limit_l_min -20
_diffrn_reflns_number 45380
_diffrn_reflns_theta_full 26.00
_diffrn_reflns_theta_max 28.32
_diffrn_reflns_theta_min 2.68
_exptl_absorpt_coefficient_mu 1.895
_exptl_absorpt_correction_T_max 0.7457
_exptl_absorpt_correction_T_min 0.6529
_exptl_absorpt_correction_type multi-scan
_exptl_absorpt_process_details 'Sadabs 2008/1 (Bruker 2008)'
_exptl_crystal_colour orange
_exptl_crystal_density_diffrn 1.611
_exptl_crystal_density_method 'not measured'
_exptl_crystal_description block
_exptl_crystal_F_000 884
_exptl_crystal_size_max 0.24
_exptl_crystal_size_mid 0.12
_exptl_crystal_size_min 0.04
_refine_diff_density_max 0.381
_refine_diff_density_min -0.215
_refine_diff_density_rms 0.052
_refine_ls_extinction_method none
_refine_ls_goodness_of_fit_ref 1.122
_refine_ls_hydrogen_treatment constr
_refine_ls_matrix_type full
_refine_ls_number_parameters 104
_refine_ls_number_reflns 2216
_refine_ls_number_restraints 0
_refine_ls_restrained_S_all 1.122
_refine_ls_R_factor_all 0.0124
_refine_ls_R_factor_gt 0.0118
_refine_ls_shift/su_max 0.001
_refine_ls_shift/su_mean 0.000
_refine_ls_structure_factor_coef Fsqd
_refine_ls_weighting_details 'calc w=1/[\s^2^(Fo^2^)+(0.0137P)^2^+1.4319P] where P=(Fo^2^+2Fc^2^)/3'
_refine_ls_weighting_scheme calc
_refine_ls_wR_factor_gt 0.0310
_refine_ls_wR_factor_ref 0.0313
_reflns_number_gt 2163
_reflns_number_total 2216
_reflns_threshold_expression >2sigma(I)
_cod_data_source_file ja510884h_si_002.cif
_cod_data_source_block 5
_cod_depositor_comments
;
The following automatic conversions were performed:

'_symmetry_cell_setting' value 'Monoclinic' changed to 'monoclinic'
according to
/usr/data/users/saulius/crontab/automatic-downloads/rss-feeds/ACS/lib/dictionaries/cif_core.dic
dictionary named 'cif_core.dic' version 2.4.2 from 2011-04-26.

Automatic conversion script
Id: cif_fix_values 3008 2015-01-20 13:52:24Z robertas 

 Adding full bibliography for 4123362--4123365.cif.
;
_cod_original_sg_symbol_H-M C2/c
_cod_database_code 4123362

loop_
_symmetry_equiv_pos_as_xyz
'x, y, z'
'-x, y, -z+1/2'
'x+1/2, y+1/2, z'
'-x+1/2, y+1/2, -z+1/2'
'-x, -y, -z'
'x, -y, z-1/2'
'-x+1/2, -y+1/2, -z'
'x+1/2, -y+1/2, z-1/2'

loop_
_atom_site_label
_atom_site_type_symbol
_atom_site_fract_x
_atom_site_fract_y
_atom_site_fract_z
_atom_site_U_iso_or_equiv
_atom_site_adp_type
_atom_site_occupancy
_atom_site_symmetry_multiplicity
_atom_site_calc_flag
_atom_site_refinement_flags
V1 V 0.5000 0.63983(3) 0.7500 0.01131(6) Uani 1 2 d S
C1_1 C 0.37584(9) 0.47567(11) 0.72305(8) 0.0133(2) Uani 1 1 d .
C2_1 C 0.36446(9) 0.54839(12) 0.63978(8) 0.0145(2) Uani 1 1 d .
H2_1 H 0.3678 0.4998 0.5873 0.017 Uiso 1 1 calc R
C3_1 C 0.34834(10) 0.69149(11) 0.63384(8) 0.0160(2) Uani 1 1 d .
H3_1 H 0.3413 0.7372 0.5780 0.019 Uiso 1 1 calc R
C4_1 C 0.34287(9) 0.76525(12) 0.71101(8) 0.0161(2) Uani 1 1 d .
H4_1 H 0.3324 0.8607 0.7072 0.019 Uiso 1 1 calc R
C5_1 C 0.35297(10) 0.69698(11) 0.79397(8) 0.0155(2) Uani 1 1 d .
H5_1 H 0.3486 0.7466 0.8457 0.019 Uiso 1 1 calc R
C6_1 C 0.36964(9) 0.55400(12) 0.80006(8) 0.0141(2) Uani 1 1 d .
H6_1 H 0.3768 0.5094 0.8563 0.017 Uiso 1 1 calc R
Sn1 Sn 0.5000 0.313062(10) 0.7500 0.01084(4) Uani 1 2 d S
C1_2 C 0.48464(10) 0.19147(11) 0.62674(8) 0.0140(2) Uani 1 1 d .
C2_2 C 0.36113(10) 0.14915(14) 0.58822(8) 0.0198(2) Uani 1 1 d .
H2A_2 H 0.3138 0.2303 0.5735 0.030 Uiso 1 1 calc R
H2B_2 H 0.3399 0.0950 0.6338 0.030 Uiso 1 1 calc R
H2C_2 H 0.3508 0.0951 0.5328 0.030 Uiso 1 1 calc R
C3_2 C 0.55853(10) 0.06488(12) 0.65108(8) 0.0182(2) Uani 1 1 d .
H3A_2 H 0.5526 0.0131 0.5954 0.027 Uiso 1 1 calc R
H3B_2 H 0.5335 0.0085 0.6936 0.027 Uiso 1 1 calc R
H3C_2 H 0.6368 0.0920 0.6798 0.027 Uiso 1 1 calc R
C4_2 C 0.52015(11) 0.27102(13) 0.55478(8) 0.0198(2) Uani 1 1 d .
H4A_2 H 0.5100 0.2143 0.5005 0.030 Uiso 1 1 calc R
H4B_2 H 0.5993 0.2969 0.5797 0.030 Uiso 1 1 calc R
H4C_2 H 0.4739 0.3528 0.5380 0.030 Uiso 1 1 calc R

loop_
_atom_site_aniso_label
_atom_site_aniso_U_11
_atom_site_aniso_U_22
_atom_site_aniso_U_33
_atom_site_aniso_U_23
_atom_site_aniso_U_13
_atom_site_aniso_U_12
V1 0.00840(12) 0.01196(13) 0.01385(12) 0.000 0.00385(10) 0.000
C1_1 0.0081(5) 0.0142(5) 0.0176(5) -0.0016(4) 0.0039(4) -0.0012(4)
C2_1 0.0102(5) 0.0182(5) 0.0148(5) -0.0021(4) 0.0030(4) 0.0006(4)
C3_1 0.0103(5) 0.0188(6) 0.0177(6) 0.0030(4) 0.0027(4) 0.0014(4)
C4_1 0.0102(5) 0.0134(5) 0.0241(6) -0.0001(4) 0.0043(4) 0.0016(4)
C5_1 0.0105(5) 0.0173(6) 0.0201(6) -0.0040(4) 0.0067(4) -0.0004(4)
C6_1 0.0104(5) 0.0170(5) 0.0162(5) -0.0001(4) 0.0059(4) -0.0004(4)
Sn1 0.01171(6) 0.01070(6) 0.01078(6) 0.000 0.00443(4) 0.000
C1_2 0.0139(5) 0.0151(5) 0.0129(5) -0.0013(4) 0.0038(4) 0.0013(4)
C2_2 0.0137(6) 0.0268(6) 0.0173(6) -0.0036(5) 0.0022(4) 0.0007(5)
C3_2 0.0168(6) 0.0175(5) 0.0200(6) -0.0023(4) 0.0048(5) 0.0036(4)
C4_2 0.0263(6) 0.0206(6) 0.0154(5) -0.0019(5) 0.0106(5) 0.0011(5)

loop_
_atom_type_symbol
_atom_type_description
_atom_type_scat_dispersion_real
_atom_type_scat_dispersion_imag
_atom_type_scat_source
C C 0.0033 0.0016 'International Tables Vol C Tables 4.2.6.8 and 6.1.1.4'
H H 0.0000 0.0000 'International Tables Vol C Tables 4.2.6.8 and 6.1.1.4'
V V 0.3005 0.5294 'International Tables Vol C Tables 4.2.6.8 and 6.1.1.4'
Sn Sn -0.6537 1.4246 'International Tables Vol C Tables 4.2.6.8 and 6.1.1.4'

loop_
_geom_angle_atom_site_label_1
_geom_angle_atom_site_label_2
_geom_angle_atom_site_label_3
_geom_angle
_geom_angle_site_symmetry_1
_geom_angle_site_symmetry_3
C6_1 V1 C6_1 134.23(6) . 2_656
C6_1 V1 C2_1 68.14(4) . .
C6_1 V1 C2_1 92.99(4) 2_656 .
C6_1 V1 C2_1 92.99(4) . 2_656
C6_1 V1 C2_1 68.14(4) 2_656 2_656
C2_1 V1 C2_1 131.39(6) . 2_656
C6_1 V1 C1_1 38.37(4) . .
C6_1 V1 C1_1 102.12(4) 2_656 .
C2_1 V1 C1_1 38.25(4) . .
C2_1 V1 C1_1 100.23(4) 2_656 .
C6_1 V1 C1_1 102.12(4) . 2_656
C6_1 V1 C1_1 38.37(4) 2_656 2_656
C2_1 V1 C1_1 100.23(4) . 2_656
C2_1 V1 C1_1 38.25(4) 2_656 2_656
C1_1 V1 C1_1 84.85(6) . 2_656
C6_1 V1 C5_1 171.01(4) . 2_656
C6_1 V1 C5_1 37.80(4) 2_656 2_656
C2_1 V1 C5_1 112.70(4) . 2_656
C2_1 V1 C5_1 79.82(4) 2_656 2_656
C1_1 V1 C5_1 137.32(4) . 2_656
C1_1 V1 C5_1 68.89(4) 2_656 2_656
C6_1 V1 C5_1 37.80(4) . .
C6_1 V1 C5_1 171.01(5) 2_656 .
C2_1 V1 C5_1 79.82(4) . .
C2_1 V1 C5_1 112.70(4) 2_656 .
C1_1 V1 C5_1 68.89(4) . .
C1_1 V1 C5_1 137.32(4) 2_656 .
C5_1 V1 C5_1 150.56(6) 2_656 .
C6_1 V1 C3_1 110.55(4) . 2_656
C6_1 V1 C3_1 80.02(4) 2_656 2_656
C2_1 V1 C3_1 168.68(4) . 2_656
C2_1 V1 C3_1 37.58(4) 2_656 2_656
C1_1 V1 C3_1 134.37(4) . 2_656
C1_1 V1 C3_1 68.77(4) 2_656 2_656
C5_1 V1 C3_1 66.74(5) 2_656 2_656
C5_1 V1 C3_1 106.19(4) . 2_656
C6_1 V1 C3_1 80.02(4) . .
C6_1 V1 C3_1 110.55(4) 2_656 .
C2_1 V1 C3_1 37.58(4) . .
C2_1 V1 C3_1 168.68(5) 2_656 .
C1_1 V1 C3_1 68.77(4) . .
C1_1 V1 C3_1 134.37(4) 2_656 .
C5_1 V1 C3_1 106.19(4) 2_656 .
C5_1 V1 C3_1 66.74(5) . .
C3_1 V1 C3_1 153.59(6) 2_656 .
C6_1 V1 C4_1 144.10(4) . 2_656
C6_1 V1 C4_1 67.60(4) 2_656 2_656
C2_1 V1 C4_1 147.23(4) . 2_656
C2_1 V1 C4_1 67.24(4) 2_656 2_656
C1_1 V1 C4_1 165.79(4) . 2_656
C1_1 V1 C4_1 81.07(4) 2_656 2_656
C5_1 V1 C4_1 36.95(4) 2_656 2_656
C5_1 V1 C4_1 121.26(4) . 2_656
C3_1 V1 C4_1 36.79(4) 2_656 2_656
C3_1 V1 C4_1 123.29(4) . 2_656
C6_1 V1 C4_1 67.60(4) . .
C6_1 V1 C4_1 144.10(4) 2_656 .
C2_1 V1 C4_1 67.24(4) . .
C2_1 V1 C4_1 147.23(4) 2_656 .
C1_1 V1 C4_1 81.07(4) . .
C1_1 V1 C4_1 165.79(4) 2_656 .
C5_1 V1 C4_1 121.26(4) 2_656 .
C5_1 V1 C4_1 36.95(4) . .
C3_1 V1 C4_1 123.29(4) 2_656 .
C3_1 V1 C4_1 36.79(4) . .
C4_1 V1 C4_1 113.07(6) 2_656 .
C6_1 C1_1 C2_1 116.83(10) . .
C6_1 C1_1 Sn1 116.99(8) . .
C2_1 C1_1 Sn1 113.99(8) . .
C6_1 C1_1 V1 70.20(6) . .
C2_1 C1_1 V1 70.79(6) . .
Sn1 C1_1 V1 94.88(4) . .
C3_1 C2_1 C1_1 121.68(11) . .
C3_1 C2_1 V1 72.70(7) . .
C1_1 C2_1 V1 70.96(6) . .
C3_1 C2_1 H2_1 119.2 . .
C1_1 C2_1 H2_1 119.2 . .
V1 C2_1 H2_1 129.8 . .
C4_1 C3_1 C2_1 119.93(11) . .
C4_1 C3_1 V1 72.09(7) . .
C2_1 C3_1 V1 69.72(6) . .
C4_1 C3_1 H3_1 120.0 . .
C2_1 C3_1 H3_1 120.0 . .
V1 C3_1 H3_1 130.8 . .
C3_1 C4_1 C5_1 119.98(10) . .
C3_1 C4_1 V1 71.11(7) . .
C5_1 C4_1 V1 70.58(6) . .
C3_1 C4_1 H4_1 120.0 . .
C5_1 C4_1 H4_1 120.0 . .
V1 C4_1 H4_1 131.0 . .
C4_1 C5_1 C6_1 120.10(11) . .
C4_1 C5_1 V1 72.47(7) . .
C6_1 C5_1 V1 69.52(6) . .
C4_1 C5_1 H5_1 119.9 . .
C6_1 C5_1 H5_1 119.9 . .
V1 C5_1 H5_1 130.7 . .
C5_1 C6_1 C1_1 121.48(11) . .
C5_1 C6_1 V1 72.68(7) . .
C1_1 C6_1 V1 71.44(6) . .
C5_1 C6_1 H6_1 119.3 . .
C1_1 C6_1 H6_1 119.3 . .
V1 C6_1 H6_1 129.1 . .
C1_1 Sn1 C1_1 85.40(6) 2_656 .
C1_1 Sn1 C1_2 111.56(4) 2_656 2_656
C1_1 Sn1 C1_2 115.67(4) . 2_656
C1_1 Sn1 C1_2 115.66(4) 2_656 .
C1_1 Sn1 C1_2 111.56(4) . .
C1_2 Sn1 C1_2 113.99(6) 2_656 .
C4_2 C1_2 C3_2 107.93(10) . .
C4_2 C1_2 C2_2 109.98(10) . .
C3_2 C1_2 C2_2 109.52(10) . .
C4_2 C1_2 Sn1 112.08(7) . .
C3_2 C1_2 Sn1 110.30(8) . .
C2_2 C1_2 Sn1 107.02(8) . .
C1_2 C2_2 H2A_2 109.5 . .
C1_2 C2_2 H2B_2 109.5 . .
H2A_2 C2_2 H2B_2 109.5 . .
C1_2 C2_2 H2C_2 109.5 . .
H2A_2 C2_2 H2C_2 109.5 . .
H2B_2 C2_2 H2C_2 109.5 . .
C1_2 C3_2 H3A_2 109.5 . .
C1_2 C3_2 H3B_2 109.5 . .
H3A_2 C3_2 H3B_2 109.5 . .
C1_2 C3_2 H3C_2 109.5 . .
H3A_2 C3_2 H3C_2 109.5 . .
H3B_2 C3_2 H3C_2 109.5 . .
C1_2 C4_2 H4A_2 109.5 . .
C1_2 C4_2 H4B_2 109.5 . .
H4A_2 C4_2 H4B_2 109.5 . .
C1_2 C4_2 H4C_2 109.5 . .
H4A_2 C4_2 H4C_2 109.5 . .
H4B_2 C4_2 H4C_2 109.5 . .

loop_
_geom_bond_atom_site_label_1
_geom_bond_atom_site_label_2
_geom_bond_distance
_geom_bond_site_symmetry_2
V1 C6_1 2.1768(11) .
V1 C6_1 2.1768(11) 2_656
V1 C2_1 2.1910(11) .
V1 C2_1 2.1910(11) 2_656
V1 C1_1 2.1932(11) .
V1 C1_1 2.1932(11) 2_656
V1 C5_1 2.2183(12) 2_656
V1 C5_1 2.2183(12) .
V1 C3_1 2.2302(12) 2_656
V1 C3_1 2.2302(12) .
V1 C4_1 2.2429(11) 2_656
V1 C4_1 2.2429(11) .
C1_1 C6_1 1.4360(16) .
C1_1 C2_1 1.4365(16) .
C1_1 Sn1 2.1820(11) .
C2_1 C3_1 1.4245(16) .
C2_1 H2_1 0.9500 .
C3_1 C4_1 1.4117(17) .
C3_1 H3_1 0.9500 .
C4_1 C5_1 1.4138(17) .
C4_1 H4_1 0.9500 .
C5_1 C6_1 1.4243(16) .
C5_1 H5_1 0.9500 .
C6_1 H6_1 0.9500 .
Sn1 C1_1 2.1820(11) 2_656
Sn1 C1_2 2.2014(11) 2_656
Sn1 C1_2 2.2014(11) .
C1_2 C4_2 1.5297(16) .
C1_2 C3_2 1.5301(15) .
C1_2 C2_2 1.5333(16) .
C2_2 H2A_2 0.9800 .
C2_2 H2B_2 0.9800 .
C2_2 H2C_2 0.9800 .
C3_2 H3A_2 0.9800 .
C3_2 H3B_2 0.9800 .
C3_2 H3C_2 0.9800 .
C4_2 H4A_2 0.9800 .
C4_2 H4B_2 0.9800 .
C4_2 H4C_2 0.9800 .

loop_
_geom_torsion_atom_site_label_1
_geom_torsion_atom_site_label_2
_geom_torsion_atom_site_label_3
_geom_torsion_atom_site_label_4
_geom_torsion
_geom_torsion_site_symmetry_1
_geom_torsion_site_symmetry_4
C6_1 V1 C1_1 C6_1 151.42(6) 2_656 .
C2_1 V1 C1_1 C6_1 -129.31(10) . .
C2_1 V1 C1_1 C6_1 81.80(7) 2_656 .
C1_1 V1 C1_1 C6_1 116.97(8) 2_656 .
C5_1 V1 C1_1 C6_1 167.83(7) 2_656 .
C5_1 V1 C1_1 C6_1 -28.73(7) . .
C3_1 V1 C1_1 C6_1 63.59(9) 2_656 .
C3_1 V1 C1_1 C6_1 -101.02(7) . .
C4_1 V1 C1_1 C6_1 109.14(18) 2_656 .
C4_1 V1 C1_1 C6_1 -64.97(7) . .
C6_1 V1 C1_1 C2_1 129.31(10) . .
C6_1 V1 C1_1 C2_1 -79.27(7) 2_656 .
C2_1 V1 C1_1 C2_1 -148.89(6) 2_656 .
C1_1 V1 C1_1 C2_1 -113.73(8) 2_656 .
C5_1 V1 C1_1 C2_1 -62.86(9) 2_656 .
C5_1 V1 C1_1 C2_1 100.58(7) . .
C3_1 V1 C1_1 C2_1 -167.10(7) 2_656 .
C3_1 V1 C1_1 C2_1 28.29(6) . .
C4_1 V1 C1_1 C2_1 -121.56(17) 2_656 .
C4_1 V1 C1_1 C2_1 64.33(7) . .
C6_1 V1 C1_1 Sn1 -116.97(8) . .
C6_1 V1 C1_1 Sn1 34.46(5) 2_656 .
C2_1 V1 C1_1 Sn1 113.73(8) . .
C2_1 V1 C1_1 Sn1 -35.17(5) 2_656 .
C1_1 V1 C1_1 Sn1 0.0 2_656 .
C5_1 V1 C1_1 Sn1 50.86(8) 2_656 .
C5_1 V1 C1_1 Sn1 -145.70(6) . .
C3_1 V1 C1_1 Sn1 -53.37(7) 2_656 .
C3_1 V1 C1_1 Sn1 142.02(5) . .
C4_1 V1 C1_1 Sn1 -7.8(2) 2_656 .
C4_1 V1 C1_1 Sn1 178.06(5) . .
C6_1 C1_1 C2_1 C3_1 0.30(16) . .
Sn1 C1_1 C2_1 C3_1 -141.13(9) . .
V1 C1_1 C2_1 C3_1 -54.37(10) . .
C6_1 C1_1 C2_1 V1 54.67(9) . .
Sn1 C1_1 C2_1 V1 -86.76(6) . .
C6_1 V1 C2_1 C3_1 102.42(8) . .
C6_1 V1 C2_1 C3_1 -120.56(7) 2_656 .
C2_1 V1 C2_1 C3_1 176.24(8) 2_656 .
C1_1 V1 C2_1 C3_1 133.58(10) . .
C1_1 V1 C2_1 C3_1 -158.52(7) 2_656 .
C5_1 V1 C2_1 C3_1 -87.25(7) 2_656 .
C5_1 V1 C2_1 C3_1 64.88(7) . .
C3_1 V1 C2_1 C3_1 -172.01(16) 2_656 .
C4_1 V1 C2_1 C3_1 -69.15(11) 2_656 .
C4_1 V1 C2_1 C3_1 28.50(7) . .
C6_1 V1 C2_1 C1_1 -31.16(6) . .
C6_1 V1 C2_1 C1_1 105.86(7) 2_656 .
C2_1 V1 C2_1 C1_1 42.66(6) 2_656 .
C1_1 V1 C2_1 C1_1 67.90(8) 2_656 .
C5_1 V1 C2_1 C1_1 139.17(6) 2_656 .
C5_1 V1 C2_1 C1_1 -68.70(7) . .
C3_1 V1 C2_1 C1_1 54.4(2) 2_656 .
C3_1 V1 C2_1 C1_1 -133.58(10) . .
C4_1 V1 C2_1 C1_1 157.27(8) 2_656 .
C4_1 V1 C2_1 C1_1 -105.08(7) . .
C1_1 C2_1 C3_1 C4_1 -0.19(17) . .
V1 C2_1 C3_1 C4_1 -53.77(10) . .
C1_1 C2_1 C3_1 V1 53.58(10) . .
C6_1 V1 C3_1 C4_1 65.74(7) . .
C6_1 V1 C3_1 C4_1 -160.59(7) 2_656 .
C2_1 V1 C3_1 C4_1 132.72(10) . .
C2_1 V1 C3_1 C4_1 118.2(2) 2_656 .
C1_1 V1 C3_1 C4_1 103.96(7) . .
C1_1 V1 C3_1 C4_1 162.99(7) 2_656 .
C5_1 V1 C3_1 C4_1 -120.93(7) 2_656 .
C5_1 V1 C3_1 C4_1 28.64(7) . .
C3_1 V1 C3_1 C4_1 -50.80(6) 2_656 .
C4_1 V1 C3_1 C4_1 -84.53(10) 2_656 .
C6_1 V1 C3_1 C2_1 -66.97(7) . .
C6_1 V1 C3_1 C2_1 66.69(8) 2_656 .
C2_1 V1 C3_1 C2_1 -14.5(3) 2_656 .
C1_1 V1 C3_1 C2_1 -28.76(7) . .
C1_1 V1 C3_1 C2_1 30.27(10) 2_656 .
C5_1 V1 C3_1 C2_1 106.35(7) 2_656 .
C5_1 V1 C3_1 C2_1 -104.07(8) . .
C3_1 V1 C3_1 C2_1 176.48(7) 2_656 .
C4_1 V1 C3_1 C2_1 142.76(7) 2_656 .
C4_1 V1 C3_1 C2_1 -132.72(10) . .
C2_1 C3_1 C4_1 C5_1 -0.24(17) . .
V1 C3_1 C4_1 C5_1 -52.91(10) . .
C2_1 C3_1 C4_1 V1 52.67(10) . .
C6_1 V1 C4_1 C3_1 -103.78(7) . .
C6_1 V1 C4_1 C3_1 32.04(11) 2_656 .
C2_1 V1 C4_1 C3_1 -29.07(7) . .
C2_1 V1 C4_1 C3_1 -161.37(8) 2_656 .
C1_1 V1 C4_1 C3_1 -66.31(7) . .
C1_1 V1 C4_1 C3_1 -58.4(2) 2_656 .
C5_1 V1 C4_1 C3_1 74.51(8) 2_656 .
C5_1 V1 C4_1 C3_1 -132.89(10) . .
C3_1 V1 C4_1 C3_1 155.65(6) 2_656 .
C4_1 V1 C4_1 C3_1 115.26(7) 2_656 .
C6_1 V1 C4_1 C5_1 29.11(7) . .
C6_1 V1 C4_1 C5_1 164.93(8) 2_656 .
C2_1 V1 C4_1 C5_1 103.82(7) . .
C2_1 V1 C4_1 C5_1 -28.48(11) 2_656 .
C1_1 V1 C4_1 C5_1 66.58(7) . .
C1_1 V1 C4_1 C5_1 74.47(19) 2_656 .
C5_1 V1 C4_1 C5_1 -152.60(6) 2_656 .
C3_1 V1 C4_1 C5_1 -71.46(8) 2_656 .
C3_1 V1 C4_1 C5_1 132.89(10) . .
C4_1 V1 C4_1 C5_1 -111.85(7) 2_656 .
C3_1 C4_1 C5_1 C6_1 0.55(17) . .
V1 C4_1 C5_1 C6_1 -52.61(10) . .
C3_1 C4_1 C5_1 V1 53.16(10) . .
C6_1 V1 C5_1 C4_1 -132.80(10) . .
C2_1 V1 C5_1 C4_1 -65.48(7) . .
C2_1 V1 C5_1 C4_1 163.75(7) 2_656 .
C1_1 V1 C5_1 C4_1 -103.67(7) . .
C1_1 V1 C5_1 C4_1 -159.58(7) 2_656 .
C5_1 V1 C5_1 C4_1 53.18(6) 2_656 .
C3_1 V1 C5_1 C4_1 124.38(7) 2_656 .
C3_1 V1 C5_1 C4_1 -28.53(7) . .
C4_1 V1 C5_1 C4_1 87.44(9) 2_656 .
C2_1 V1 C5_1 C6_1 67.32(7) . .
C2_1 V1 C5_1 C6_1 -63.45(8) 2_656 .
C1_1 V1 C5_1 C6_1 29.13(7) . .
C1_1 V1 C5_1 C6_1 -26.78(10) 2_656 .
C5_1 V1 C5_1 C6_1 -174.02(7) 2_656 .
C3_1 V1 C5_1 C6_1 -102.82(7) 2_656 .
C3_1 V1 C5_1 C6_1 104.27(7) . .
C4_1 V1 C5_1 C6_1 -139.76(7) 2_656 .
C4_1 V1 C5_1 C6_1 132.80(10) . .
C4_1 C5_1 C6_1 C1_1 -0.44(17) . .
V1 C5_1 C6_1 C1_1 -54.41(10) . .
C4_1 C5_1 C6_1 V1 53.97(10) . .
C2_1 C1_1 C6_1 C5_1 0.01(16) . .
Sn1 C1_1 C6_1 C5_1 140.27(9) . .
V1 C1_1 C6_1 C5_1 54.98(10) . .
C2_1 C1_1 C6_1 V1 -54.97(9) . .
Sn1 C1_1 C6_1 V1 85.29(6) . .
C6_1 V1 C6_1 C5_1 -173.72(7) 2_656 .
C2_1 V1 C6_1 C5_1 -101.91(8) . .
C2_1 V1 C6_1 C5_1 124.27(7) 2_656 .
C1_1 V1 C6_1 C5_1 -132.98(10) . .
C1_1 V1 C6_1 C5_1 161.80(7) 2_656 .
C3_1 V1 C6_1 C5_1 90.16(7) 2_656 .
C3_1 V1 C6_1 C5_1 -64.70(7) . .
C4_1 V1 C6_1 C5_1 70.32(10) 2_656 .
C4_1 V1 C6_1 C5_1 -28.49(7) . .
C6_1 V1 C6_1 C1_1 -40.74(6) 2_656 .
C2_1 V1 C6_1 C1_1 31.07(6) . .
C2_1 V1 C6_1 C1_1 -102.75(7) 2_656 .
C1_1 V1 C6_1 C1_1 -65.22(9) 2_656 .
C5_1 V1 C6_1 C1_1 132.98(10) . .
C3_1 V1 C6_1 C1_1 -136.86(7) 2_656 .
C3_1 V1 C6_1 C1_1 68.28(7) . .
C4_1 V1 C6_1 C1_1 -156.70(7) 2_656 .
C4_1 V1 C6_1 C1_1 104.49(7) . .
C6_1 C1_1 Sn1 C1_1 -70.24(8) . 2_656
C2_1 C1_1 Sn1 C1_1 71.12(8) . 2_656
V1 C1_1 Sn1 C1_1 0.0 . 2_656
C6_1 C1_1 Sn1 C1_2 41.50(10) . 2_656
C2_1 C1_1 Sn1 C1_2 -177.14(8) . 2_656
V1 C1_1 Sn1 C1_2 111.74(5) . 2_656
C6_1 C1_1 Sn1 C1_2 173.95(8) . .
C2_1 C1_1 Sn1 C1_2 -44.68(9) . .
V1 C1_1 Sn1 C1_2 -115.81(4) . .
C1_1 Sn1 C1_2 C4_2 -26.12(10) 2_656 .
C1_1 Sn1 C1_2 C4_2 69.28(9) . .
C1_2 Sn1 C1_2 C4_2 -157.43(9) 2_656 .
C1_1 Sn1 C1_2 C3_2 94.17(8) 2_656 .
C1_1 Sn1 C1_2 C3_2 -170.43(8) . .
C1_2 Sn1 C1_2 C3_2 -37.15(7) 2_656 .
C1_1 Sn1 C1_2 C2_2 -146.77(7) 2_656 .
C1_1 Sn1 C1_2 C2_2 -51.37(9) . .
C1_2 Sn1 C1_2 C2_2 81.92(7) 2_656 .
